data_4033938
loop_
_publ_author_name
'Chang, Meng-Yang'
'Wu, Yan-Shin'

_publ_section_title
;
 HOAc-Mediated Cyclocondensation of 2-Formylazaarenes and Cyclic Amines.
 Synthesis of Pyrrolo[1,2- a]azaarenes.
;
_journal_issue 6
_journal_name_full 'The Journal of organic chemistry'
_journal_page_first 3638
_journal_page_last 3646
_journal_paper_doi 10.1021/acs.joc.8b03148
_journal_volume 84
_journal_year 2019
_chemical_formula_sum 'C25 H21 N3'
_chemical_formula_weight 363.45
_space_group_crystal_system monoclinic
_space_group_IT_number 14
_space_group_name_Hall '-P 2ybc'
_space_group_name_H-M_alt 'P 1 21/c 1'
_atom_sites_solution_hydrogens geom
_audit_creation_method SHELXL-2014/6
_cell_angle_alpha 90
_cell_angle_beta 97.368(4)
_cell_angle_gamma 90
_cell_formula_units_Z 4
_cell_length_a 5.5637(4)
_cell_length_b 16.8977(13)
_cell_length_c 19.6894(16)
_cell_measurement_reflns_used 4821
_cell_measurement_temperature 100(2)
_cell_measurement_theta_max 26.4124
_cell_measurement_theta_min 2.4092
_cell_volume 1835.8(2)
_computing_cell_refinement 'SAINT V8.34A (Bruker AXS Inc., 2013)'
_computing_data_collection 'Bruker APEX2'
_computing_data_reduction 'SAINT V8.34A (Bruker AXS Inc., 2013)'
_computing_molecular_graphics 'Bruker SHELXTL'
_computing_publication_material 'Bruker SHELXTL'
_computing_structure_refinement 'SHELXL-2014/6 (Sheldrick, 2014)'
_diffrn_ambient_temperature 100(2)
_diffrn_detector_area_resol_mean 8.3333
_diffrn_measured_fraction_theta_full 0.994
_diffrn_measured_fraction_theta_max 0.990
_diffrn_measurement_device_type 'Bruker APEX-II CCD'
_diffrn_measurement_method '\f and \w scans'
_diffrn_radiation_type MoK\a
_diffrn_radiation_wavelength 0.71073
_diffrn_reflns_av_R_equivalents 0.0306
_diffrn_reflns_av_unetI/netI 0.0332
_diffrn_reflns_Laue_measured_fraction_full 0.994
_diffrn_reflns_Laue_measured_fraction_max 0.990
_diffrn_reflns_limit_h_max 6
_diffrn_reflns_limit_h_min -6
_diffrn_reflns_limit_k_max 21
_diffrn_reflns_limit_k_min -21
_diffrn_reflns_limit_l_max 22
_diffrn_reflns_limit_l_min -24
_diffrn_reflns_number 15090
_diffrn_reflns_point_group_measured_fraction_full 0.994
_diffrn_reflns_point_group_measured_fraction_max 0.990
_diffrn_reflns_theta_full 25.242
_diffrn_reflns_theta_max 26.412
_diffrn_reflns_theta_min 1.594
_exptl_absorpt_coefficient_mu 0.078
_exptl_absorpt_correction_T_max 0.9485
_exptl_absorpt_correction_T_min 0.8752
_exptl_absorpt_correction_type multi-scan
_exptl_absorpt_process_details 'SADABS V2014/4 (Bruker AXS Inc.)'
_exptl_crystal_colour colorless
_exptl_crystal_density_diffrn 1.315
_exptl_crystal_density_meas ?
_exptl_crystal_density_method 'not measured'
_exptl_crystal_description lump
_exptl_crystal_F_000 768
_exptl_crystal_size_max 0.18
_exptl_crystal_size_mid 0.15
_exptl_crystal_size_min 0.10
_refine_diff_density_max 0.224
_refine_diff_density_min -0.321
_refine_diff_density_rms 0.053
_refine_ls_extinction_method none
_refine_ls_goodness_of_fit_ref 1.101
_refine_ls_hydrogen_treatment constr
_refine_ls_matrix_type full
_refine_ls_number_parameters 253
_refine_ls_number_reflns 3718
_refine_ls_number_restraints 0
_refine_ls_restrained_S_all 1.101
_refine_ls_R_factor_all 0.0594
_refine_ls_R_factor_gt 0.0458
_refine_ls_shift/su_max 0.000
_refine_ls_shift/su_mean 0.000
_refine_ls_structure_factor_coef Fsqd
_refine_ls_weighting_details 'w=1/[\s^2^(Fo^2^)+(0.0579P)^2^+0.8512P] where P=(Fo^2^+2Fc^2^)/3'
_refine_ls_weighting_scheme calc
_refine_ls_wR_factor_gt 0.1193
_refine_ls_wR_factor_ref 0.1288
_reflns_Friedel_coverage 0.000
_reflns_number_gt 3010
_reflns_number_total 3718
_reflns_threshold_expression 'I > 2\s(I)'
_cod_data_source_file jo8b03148_si_001.cif
_cod_data_source_block 180551LT_0m
_cod_depositor_comments
;
The following automatic conversions were performed:

data item '_exptl_crystal_density_meas' value 'not measured' was
changed to '?' -- the value is perceived as not measured.

Automatic conversion script
Id: cif_fix_values 6909 2019-04-08 15:41:33Z antanas 
;
_cod_original_sg_symbol_H-M 'P 21/c'
_cod_database_code 4033938
_shelx_space_group_comment
;
The symmetry employed for this shelxl refinement is uniquely defined
by the following loop, which should always be used as a source of
symmetry information in preference to the above space-group names.
They are only intended as comments.
;
_shelxl_version_number 2014/6

loop_
_space_group_symop_operation_xyz
'x, y, z'
'-x, y+1/2, -z+1/2'
'-x, -y, -z'
'x, -y-1/2, z-1/2'

loop_
_atom_site_label
_atom_site_type_symbol
_atom_site_fract_x
_atom_site_fract_y
_atom_site_fract_z
_atom_site_U_iso_or_equiv
_atom_site_adp_type
_atom_site_occupancy
_atom_site_site_symmetry_order
_atom_site_calc_flag
_atom_site_refinement_flags_posn
_atom_site_refinement_flags_adp
N1 N 0.2261(2) 0.31684(8) 0.42290(7) 0.0174(3) Uani 1 1 d . .
N2 N 0.1744(2) 0.51404(8) 0.34986(7) 0.0166(3) Uani 1 1 d . .
N3 N 0.4665(2) 0.57832(8) 0.28249(7) 0.0166(3) Uani 1 1 d . .
C1 C -0.2053(3) 0.11985(11) 0.44885(10) 0.0240(4) Uani 1 1 d . .
H1 H -0.3022 0.0751 0.4561 0.029 Uiso 1 1 calc R U
C2 C -0.2895(3) 0.17549(10) 0.40132(10) 0.0221(4) Uani 1 1 d . .
H5 H -0.4454 0.1693 0.3759 0.027 Uiso 1 1 calc R U
C3 C -0.1470(3) 0.24216(10) 0.38953(9) 0.0176(4) Uani 1 1 d . .
C4 C 0.0830(3) 0.25197(10) 0.42904(9) 0.0168(4) Uani 1 1 d . .
C5 C 0.1483(3) 0.37092(9) 0.37714(9) 0.0170(4) Uani 1 1 d . .
C6 C 0.3097(3) 0.44263(10) 0.37529(9) 0.0193(4) Uani 1 1 d . .
H20 H 0.3924 0.4530 0.4220 0.023 Uiso 1 1 calc R U
H21 H 0.4356 0.4312 0.3454 0.023 Uiso 1 1 calc R U
C7 C 0.3258(3) 0.57732(10) 0.33578(9) 0.0172(4) Uani 1 1 d . .
C8 C 0.4883(3) 0.52407(9) 0.22971(8) 0.0165(4) Uani 1 1 d . .
C9 C 0.3238(3) 0.46231(10) 0.21431(9) 0.0190(4) Uani 1 1 d . .
H15 H 0.1901 0.4565 0.2395 0.023 Uiso 1 1 calc R U
C10 C 0.3550(3) 0.40966(10) 0.16265(10) 0.0246(4) Uani 1 1 d . .
H17 H 0.2422 0.3678 0.1524 0.029 Uiso 1 1 calc R U
C11 C 0.5507(3) 0.41721(11) 0.12524(10) 0.0269(4) Uani 1 1 d . .
H2 H 0.5748 0.3796 0.0909 0.032 Uiso 1 1 calc R U
C12 C 0.0257(3) 0.12881(11) 0.48720(10) 0.0248(4) Uani 1 1 d . .
H3 H 0.0842 0.0897 0.5198 0.030 Uiso 1 1 calc R U
C13 C 0.1655(3) 0.19340(10) 0.47773(9) 0.0217(4) Uani 1 1 d . .
H4 H 0.3199 0.1990 0.5042 0.026 Uiso 1 1 calc R U
C14 C -0.0740(3) 0.36380(10) 0.33291(9) 0.0200(4) Uani 1 1 d . .
H7 H -0.1203 0.4030 0.2991 0.024 Uiso 1 1 calc R U
C15 C -0.2195(3) 0.30031(10) 0.33955(9) 0.0207(4) Uani 1 1 d . .
H6 H -0.3692 0.2951 0.3107 0.025 Uiso 1 1 calc R U
C16 C 0.5967(3) 0.65050(10) 0.28674(9) 0.0201(4) Uani 1 1 d . .
C17 C 0.5255(3) 0.69306(10) 0.33984(10) 0.0241(4) Uani 1 1 d . .
H14 H 0.5799 0.7447 0.3533 0.029 Uiso 1 1 calc R U
C18 C 0.3586(3) 0.64773(10) 0.37114(9) 0.0214(4) Uani 1 1 d . .
C19 C 0.2336(3) 0.66544(11) 0.43247(10) 0.0284(4) Uani 1 1 d . .
H12 H 0.1030 0.7046 0.4202 0.034 Uiso 1 1 calc R U
H13 H 0.3508 0.6883 0.4693 0.034 Uiso 1 1 calc R U
C20 C 0.1265(3) 0.58925(11) 0.45759(9) 0.0260(4) Uani 1 1 d . .
H10 H 0.2568 0.5574 0.4835 0.031 Uiso 1 1 calc R U
H11 H 0.0063 0.6024 0.4888 0.031 Uiso 1 1 calc R U
C21 C 0.0048(3) 0.54133(10) 0.39731(9) 0.0202(4) Uani 1 1 d . .
H8 H -0.0745 0.4946 0.4151 0.024 Uiso 1 1 calc R U
H9 H -0.1232 0.5741 0.3714 0.024 Uiso 1 1 calc R U
C22 C 0.7857(3) 0.66033(10) 0.24506(9) 0.0224(4) Uani 1 1 d . .
H19 H 0.8793 0.7075 0.2487 0.027 Uiso 1 1 calc R U
C23 C 0.8336(3) 0.60384(10) 0.20063(9) 0.0215(4) Uani 1 1 d . .
H18 H 0.9690 0.6093 0.1761 0.026 Uiso 1 1 calc R U
C24 C 0.6807(3) 0.53509(10) 0.19007(9) 0.0196(4) Uani 1 1 d . .
C25 C 0.7084(3) 0.47974(11) 0.13869(9) 0.0236(4) Uani 1 1 d . .
H16 H 0.8392 0.4855 0.1125 0.028 Uiso 1 1 calc R U

loop_
_atom_site_aniso_label
_atom_site_aniso_U_11
_atom_site_aniso_U_22
_atom_site_aniso_U_33
_atom_site_aniso_U_23
_atom_site_aniso_U_13
_atom_site_aniso_U_12
N1 0.0166(6) 0.0161(7) 0.0200(8) -0.0002(6) 0.0047(6) 0.0014(5)
N2 0.0165(6) 0.0157(7) 0.0186(7) 0.0024(6) 0.0058(5) 0.0008(5)
N3 0.0170(6) 0.0145(7) 0.0184(7) 0.0015(6) 0.0022(5) -0.0008(5)
C1 0.0261(9) 0.0191(9) 0.0293(10) -0.0021(8) 0.0127(8) -0.0056(7)
C2 0.0173(8) 0.0219(9) 0.0283(10) -0.0060(8) 0.0078(7) -0.0012(7)
C3 0.0174(8) 0.0171(8) 0.0198(9) -0.0044(7) 0.0085(6) 0.0020(6)
C4 0.0186(7) 0.0163(8) 0.0174(9) -0.0036(7) 0.0089(6) 0.0010(6)
C5 0.0158(7) 0.0167(8) 0.0189(9) -0.0016(7) 0.0042(6) 0.0020(6)
C6 0.0161(7) 0.0175(8) 0.0239(9) 0.0017(7) 0.0015(7) 0.0020(6)
C7 0.0160(7) 0.0171(8) 0.0186(9) 0.0013(7) 0.0025(6) 0.0015(6)
C8 0.0164(7) 0.0151(8) 0.0176(9) 0.0015(7) 0.0007(6) 0.0035(6)
C9 0.0183(8) 0.0185(8) 0.0208(9) -0.0005(7) 0.0048(7) 0.0016(6)
C10 0.0247(9) 0.0196(9) 0.0293(10) -0.0043(8) 0.0033(7) -0.0016(7)
C11 0.0297(9) 0.0251(10) 0.0265(10) -0.0066(8) 0.0062(8) 0.0047(8)
C12 0.0307(9) 0.0204(9) 0.0244(10) 0.0029(8) 0.0076(8) 0.0012(7)
C13 0.0228(8) 0.0214(9) 0.0210(9) 0.0004(8) 0.0035(7) 0.0007(7)
C14 0.0185(8) 0.0200(9) 0.0213(9) 0.0014(7) 0.0015(7) 0.0029(7)
C15 0.0156(7) 0.0213(9) 0.0251(10) -0.0038(8) 0.0023(7) 0.0019(7)
C16 0.0215(8) 0.0149(8) 0.0232(10) 0.0025(7) 0.0005(7) -0.0025(6)
C17 0.0268(9) 0.0160(8) 0.0296(10) -0.0014(8) 0.0037(8) -0.0034(7)
C18 0.0241(8) 0.0179(8) 0.0222(10) -0.0026(7) 0.0024(7) 0.0007(7)
C19 0.0327(10) 0.0250(10) 0.0282(11) -0.0079(8) 0.0070(8) -0.0011(8)
C20 0.0288(9) 0.0296(10) 0.0208(10) -0.0027(8) 0.0080(7) 0.0034(8)
C21 0.0196(8) 0.0205(9) 0.0217(9) 0.0019(7) 0.0077(7) 0.0026(7)
C22 0.0217(8) 0.0198(9) 0.0257(10) 0.0069(8) 0.0023(7) -0.0051(7)
C23 0.0183(8) 0.0245(9) 0.0225(9) 0.0067(8) 0.0056(7) 0.0003(7)
C24 0.0182(8) 0.0213(9) 0.0192(9) 0.0041(7) 0.0023(7) 0.0052(7)
C25 0.0211(8) 0.0278(10) 0.0232(10) 0.0029(8) 0.0083(7) 0.0041(7)

loop_
_atom_type_symbol
_atom_type_description
_atom_type_scat_dispersion_real
_atom_type_scat_dispersion_imag
_atom_type_scat_source
C C 0.0033 0.0016 'International Tables Vol C Tables 4.2.6.8 and 6.1.1.4'
H H 0.0000 0.0000 'International Tables Vol C Tables 4.2.6.8 and 6.1.1.4'
N N 0.0061 0.0033 'International Tables Vol C Tables 4.2.6.8 and 6.1.1.4'

loop_
_geom_angle_atom_site_label_1
_geom_angle_atom_site_label_2
_geom_angle_atom_site_label_3
_geom_angle
C5 N1 C4 118.19(14)
C7 N2 C6 113.30(12)
C7 N2 C21 109.39(13)
C6 N2 C21 112.23(13)
C7 N3 C8 131.54(14)
C7 N3 C16 107.46(13)
C8 N3 C16 120.98(14)
C2 C1 C12 120.05(16)
C2 C1 H1 120.0
C12 C1 H1 120.0
C1 C2 C3 120.72(16)
C1 C2 H5 119.6
C3 C2 H5 119.6
C15 C3 C2 123.56(15)
C15 C3 C4 117.22(15)
C2 C3 C4 119.22(15)
N1 C4 C13 118.61(14)
N1 C4 C3 122.58(15)
C13 C4 C3 118.79(15)
N1 C5 C14 122.91(15)
N1 C5 C6 115.40(14)
C14 C5 C6 121.68(15)
N2 C6 C5 112.66(12)
N2 C6 H20 109.1
C5 C6 H20 109.1
N2 C6 H21 109.1
C5 C6 H21 109.1
H20 C6 H21 107.8
C18 C7 N3 108.69(14)
C18 C7 N2 126.78(16)
N3 C7 N2 124.54(14)
C9 C8 N3 122.22(15)
C9 C8 C24 119.98(15)
N3 C8 C24 117.77(14)
C10 C9 C8 120.10(16)
C10 C9 H15 119.9
C8 C9 H15 119.9
C9 C10 C11 120.71(16)
C9 C10 H17 119.6
C11 C10 H17 119.6
C25 C11 C10 119.29(17)
C25 C11 H2 120.4
C10 C11 H2 120.4
C13 C12 C1 120.50(17)
C13 C12 H3 119.8
C1 C12 H3 119.8
C12 C13 C4 120.71(16)
C12 C13 H4 119.6
C4 C13 H4 119.6
C15 C14 C5 119.28(16)
C15 C14 H7 120.4
C5 C14 H7 120.4
C14 C15 C3 119.69(15)
C14 C15 H6 120.2
C3 C15 H6 120.2
C17 C16 N3 107.56(15)
C17 C16 C22 133.35(16)
N3 C16 C22 118.46(15)
C16 C17 C18 108.72(16)
C16 C17 H14 125.6
C18 C17 H14 125.6
C7 C18 C17 107.51(16)
C7 C18 C19 122.28(16)
C17 C18 C19 130.19(16)
C18 C19 C20 109.46(15)
C18 C19 H12 109.8
C20 C19 H12 109.8
C18 C19 H13 109.8
C20 C19 H13 109.8
H12 C19 H13 108.2
C21 C20 C19 110.42(15)
C21 C20 H10 109.6
C19 C20 H10 109.6
C21 C20 H11 109.6
C19 C20 H11 109.6
H10 C20 H11 108.1
N2 C21 C20 113.64(14)
N2 C21 H8 108.8
C20 C21 H8 108.8
N2 C21 H9 108.8
C20 C21 H9 108.8
H8 C21 H9 107.7
C23 C22 C16 120.99(16)
C23 C22 H19 119.5
C16 C22 H19 119.5
C22 C23 C24 120.28(16)
C22 C23 H18 119.9
C24 C23 H18 119.9
C25 C24 C8 118.13(15)
C25 C24 C23 121.71(16)
C8 C24 C23 120.08(16)
C11 C25 C24 121.65(17)
C11 C25 H16 119.2
C24 C25 H16 119.2

loop_
_geom_bond_atom_site_label_1
_geom_bond_atom_site_label_2
_geom_bond_distance
N1 C5 1.317(2)
N1 C4 1.369(2)
N2 C7 1.410(2)
N2 C6 1.475(2)
N2 C21 1.484(2)
N3 C7 1.387(2)
N3 C8 1.403(2)
N3 C16 1.416(2)
C1 C2 1.366(3)
C1 C12 1.413(3)
C1 H1 0.9500
C2 C3 1.414(2)
C2 H5 0.9500
C3 C15 1.412(2)
C3 C4 1.420(2)
C4 C13 1.413(2)
C5 C14 1.424(2)
C5 C6 1.511(2)
C6 H20 0.9900
C6 H21 0.9900
C7 C18 1.379(2)
C8 C9 1.396(2)
C8 C24 1.416(2)
C9 C10 1.379(2)
C9 H15 0.9500
C10 C11 1.396(3)
C10 H17 0.9500
C11 C25 1.377(3)
C11 H2 0.9500
C12 C13 1.367(2)
C12 H3 0.9500
C13 H4 0.9500
C14 C15 1.360(2)
C14 H7 0.9500
C15 H6 0.9500
C16 C17 1.369(3)
C16 C22 1.424(2)
C17 C18 1.406(3)
C17 H14 0.9500
C18 C19 1.499(3)
C19 C20 1.527(3)
C19 H12 0.9900
C19 H13 0.9900
C20 C21 1.522(2)
C20 H10 0.9900
C20 H11 0.9900
C21 H8 0.9900
C21 H9 0.9900
C22 C23 1.344(3)
C22 H19 0.9500
C23 C24 1.439(2)
C23 H18 0.9500
C24 C25 1.401(3)
C25 H16 0.9500
